data_4501173
loop_
_publ_author_name
'Liu, Qing-Xiang'
'Zhao, Zhi-Xiang'
'Zhao, Xiao-Jun'
'Yao, Zhao-Quan'
'Li, Shu-Juan'
'Wang, Xiu-Guang'

_publ_section_title
;
 Zinc(II), Cobalt(II), and Copper(II) Complexes Based on Dibenzimidazolyl
 Bidentate Ligands with Oligoether Linkers: Crystal Structure and Weak
 Interactions
;
_journal_issue 11
_journal_name_full 'Crystal Growth &amp; Design'
_journal_page_first 4933
_journal_paper_doi 10.1021/cg2008182
_journal_volume 11
_journal_year 2011
_chemical_formula_sum 'C20 H22 N6 O8 Zn'
_chemical_formula_weight 539.81
_chemical_name_systematic
; 
 ? 
;
_space_group_IT_number 14
_symmetry_cell_setting monoclinic
_symmetry_space_group_name_Hall '-P 2yn'
_symmetry_space_group_name_H-M 'P 1 21/n 1'
_atom_sites_solution_hydrogens geom
_atom_sites_solution_primary direct
_atom_sites_solution_secondary difmap
_audit_creation_method SHELXL-97
_cell_angle_alpha 90.00
_cell_angle_beta 100.0670(10)
_cell_angle_gamma 90.00
_cell_formula_units_Z 4
_cell_length_a 10.0385(7)
_cell_length_b 12.6413(9)
_cell_length_c 19.0514(13)
_cell_measurement_reflns_used 5366
_cell_measurement_temperature 296(2)
_cell_measurement_theta_max 26.98
_cell_measurement_theta_min 2.49
_cell_volume 2380.4(3)
_computing_cell_refinement 'Bruker SMART'
_computing_data_collection 'Bruker SMART'
_computing_data_reduction 'Bruker SAINT'
_computing_molecular_graphics 'Bruker SHELXTL'
_computing_publication_material 'Bruker SHELXTL'
_computing_structure_refinement 'SHELXL-97 (Sheldrick, 1997)'
_computing_structure_solution 'SHELXS-97 (Sheldrick, 1990)'
_diffrn_ambient_temperature 296(2)
_diffrn_measured_fraction_theta_full 1.000
_diffrn_measured_fraction_theta_max 1.000
_diffrn_measurement_device_type 'CCD area detector'
_diffrn_measurement_method 'phi and omega scans'
_diffrn_radiation_monochromator graphite
_diffrn_radiation_source 'fine-focus sealed tube'
_diffrn_radiation_type MoK\a
_diffrn_radiation_wavelength 0.71073
_diffrn_reflns_av_R_equivalents 0.0200
_diffrn_reflns_av_sigmaI/netI 0.0206
_diffrn_reflns_limit_h_max 11
_diffrn_reflns_limit_h_min -11
_diffrn_reflns_limit_k_max 15
_diffrn_reflns_limit_k_min -15
_diffrn_reflns_limit_l_max 12
_diffrn_reflns_limit_l_min -22
_diffrn_reflns_number 11910
_diffrn_reflns_theta_full 25.01
_diffrn_reflns_theta_max 25.01
_diffrn_reflns_theta_min 1.94
_exptl_absorpt_coefficient_mu 1.089
_exptl_absorpt_correction_T_max 0.804
_exptl_absorpt_correction_T_min 0.778
_exptl_absorpt_correction_type multi-scan
_exptl_absorpt_process_details SADABS
_exptl_crystal_colour COLOURLESS
_exptl_crystal_density_diffrn 1.506
_exptl_crystal_density_meas ?
_exptl_crystal_density_method 'not measured'
_exptl_crystal_description BLOCK
_exptl_crystal_F_000 1112
_exptl_crystal_size_max 0.23
_exptl_crystal_size_mid 0.22
_exptl_crystal_size_min 0.20
_refine_diff_density_max 0.266
_refine_diff_density_min -0.254
_refine_diff_density_rms 0.039
_refine_ls_extinction_method none
_refine_ls_goodness_of_fit_ref 1.021
_refine_ls_hydrogen_treatment constr
_refine_ls_matrix_type full
_refine_ls_number_parameters 316
_refine_ls_number_reflns 4188
_refine_ls_number_restraints 0
_refine_ls_restrained_S_all 1.021
_refine_ls_R_factor_all 0.0434
_refine_ls_R_factor_gt 0.0314
_refine_ls_shift/su_max 0.002
_refine_ls_shift/su_mean 0.000
_refine_ls_structure_factor_coef Fsqd
_refine_ls_weighting_details 'calc w=1/[\s^2^(Fo^2^)+(0.0342P)^2^+0.9127P] where P=(Fo^2^+2Fc^2^)/3'
_refine_ls_weighting_scheme calc
_refine_ls_wR_factor_gt 0.0737
_refine_ls_wR_factor_ref 0.0799
_reflns_number_gt 3365
_reflns_number_total 4188
_reflns_threshold_expression >2sigma(I)
_cod_data_source_file cg2008182_si_008.cif
_cod_data_source_block 90708a
_cod_depositor_comments
;
The following automatic conversions were performed:

'_symmetry_cell_setting' value 'Monoclinic' changed to 'monoclinic'
according to /home/saulius/struct/CIF-dictionaries/cif_core.dic
dictionary named 'cif_core.dic' version 2.4.1 from
2010-06-29.

'_exptl_absorpt_correction_type' value 'MULTI-SCAN'
changed to 'multi-scan' according to
/home/saulius/struct/CIF-dictionaries/cif_core.dic dictionary named
'cif_core.dic' version 2.4.1 from 2010-06-29.

Automatic conversion script
Id: cif_fix_values 1715 2011-07-08 13:25:40Z adriana 

The following automatic conversions were performed:

'_exptl_crystal_density_meas' value 'NONE' was changed to '?' - the
value is perceived as not measured.

Automatic conversion script
Id: cif_fix_values 3008 2015-01-20 13:52:24Z robertas 
;
_cod_original_sg_symbol_H-M P2(1)/n
_cod_database_code 4501173

loop_
_symmetry_equiv_pos_as_xyz
'x, y, z'
'-x+1/2, y+1/2, -z+1/2'
'-x, -y, -z'
'x-1/2, -y-1/2, z-1/2'

loop_
_atom_site_label
_atom_site_type_symbol
_atom_site_fract_x
_atom_site_fract_y
_atom_site_fract_z
_atom_site_U_iso_or_equiv
_atom_site_adp_type
_atom_site_occupancy
_atom_site_symmetry_multiplicity
_atom_site_calc_flag
_atom_site_refinement_flags
Zn1 Zn 0.75855(3) 1.01975(2) 0.766340(15) 0.05756(11) Uani 1 1 d .
O1 O 0.27365(16) 1.09747(13) 0.58199(9) 0.0643(4) Uani 1 1 d .
O2 O 0.35841(18) 0.88845(13) 0.54801(8) 0.0691(5) Uani 1 1 d .
O3 O 0.89978(18) 1.12775(16) 0.76237(11) 0.0771(5) Uani 1 1 d .
O4 O 0.7765(2) 1.1690(2) 0.66311(12) 0.1050(7) Uani 1 1 d .
O5 O 0.9595(2) 1.25507(18) 0.70051(14) 0.1034(7) Uani 1 1 d .
O6 O 0.9461(3) 0.8958(2) 0.82448(16) 0.1193(9) Uani 1 1 d .
O7 O 0.8127(2) 0.9913(2) 0.87239(12) 0.0982(7) Uani 1 1 d .
O8 O 0.9729(3) 0.9006(3) 0.93589(15) 0.1483(12) Uani 1 1 d .
N1 N 0.57138(18) 1.07568(16) 0.76481(10) 0.0561(5) Uani 1 1 d .
N2 N 0.37862(19) 1.15828(16) 0.72341(11) 0.0590(5) Uani 1 1 d .
N3 N 0.6167(2) 0.79759(15) 0.61241(10) 0.0555(5) Uani 1 1 d .
N4 N 0.73004(18) 0.91058(15) 0.68994(10) 0.0542(5) Uani 1 1 d .
N5 N 0.8796(2) 1.18549(19) 0.70680(13) 0.0654(5) Uani 1 1 d .
N6 N 0.9108(3) 0.9276(2) 0.87986(15) 0.0820(7) Uani 1 1 d .
C1 C 0.4759(2) 1.04683(18) 0.80684(13) 0.0536(6) Uani 1 1 d .
C2 C 0.3546(2) 1.09815(18) 0.78068(13) 0.0569(6) Uani 1 1 d .
C3 C 0.2413(3) 1.0884(2) 0.81262(16) 0.0718(7) Uani 1 1 d .
H3 H 0.1605 1.1225 0.7946 0.086 Uiso 1 1 calc R
C4 C 0.2544(3) 1.0262(3) 0.87183(19) 0.0843(9) Uani 1 1 d .
H4 H 0.1809 1.0181 0.8951 0.101 Uiso 1 1 calc R
C5 C 0.3756(3) 0.9741(2) 0.89837(17) 0.0826(8) Uani 1 1 d .
H5 H 0.3806 0.9324 0.9390 0.099 Uiso 1 1 calc R
C6 C 0.4872(3) 0.9827(2) 0.86636(15) 0.0680(7) Uani 1 1 d .
H6 H 0.5671 0.9470 0.8839 0.082 Uiso 1 1 calc R
C7 C 0.5072(2) 1.1411(2) 0.71637(13) 0.0604(6) Uani 1 1 d .
H7 H 0.5473 1.1722 0.6810 0.072 Uiso 1 1 calc R
C8 C 0.2817(3) 1.2221(2) 0.67513(14) 0.0693(7) Uani 1 1 d .
H8A H 0.3302 1.2714 0.6498 0.083 Uiso 1 1 calc R
H8B H 0.2269 1.2628 0.7025 0.083 Uiso 1 1 calc R
C9 C 0.1918(2) 1.1539(2) 0.62256(14) 0.0681(7) Uani 1 1 d .
H9A H 0.1421 1.1049 0.6474 0.082 Uiso 1 1 calc R
H9B H 0.1273 1.1975 0.5914 0.082 Uiso 1 1 calc R
C10 C 0.1966(3) 1.0267(2) 0.53371(14) 0.0658(7) Uani 1 1 d .
H10A H 0.1357 1.0665 0.4981 0.079 Uiso 1 1 calc R
H10B H 0.1423 0.9822 0.5592 0.079 Uiso 1 1 calc R
C11 C 0.2853(3) 0.9599(2) 0.49814(14) 0.0722(8) Uani 1 1 d .
H11A H 0.2311 0.9206 0.4596 0.087 Uiso 1 1 calc R
H11B H 0.3479 1.0041 0.4779 0.087 Uiso 1 1 calc R
C12 C 0.4205(3) 0.8064(2) 0.51506(14) 0.0730(7) Uani 1 1 d .
H12A H 0.4797 0.8359 0.4849 0.088 Uiso 1 1 calc R
H12B H 0.3523 0.7636 0.4857 0.088 Uiso 1 1 calc R
C13 C 0.5008(3) 0.7398(2) 0.57299(14) 0.0684(7) Uani 1 1 d .
H13A H 0.4426 0.7174 0.6058 0.082 Uiso 1 1 calc R
H13B H 0.5329 0.6769 0.5520 0.082 Uiso 1 1 calc R
C14 C 0.7509(3) 0.78791(17) 0.60605(12) 0.0553(6) Uani 1 1 d .
C15 C 0.8217(2) 0.85873(18) 0.65464(12) 0.0539(6) Uani 1 1 d .
C16 C 0.9614(3) 0.8689(2) 0.66222(14) 0.0668(7) Uani 1 1 d .
H16 H 1.0097 0.9156 0.6949 0.080 Uiso 1 1 calc R
C17 C 1.0248(3) 0.8056(2) 0.61830(17) 0.0780(9) Uani 1 1 d .
H17 H 1.1181 0.8104 0.6212 0.094 Uiso 1 1 calc R
C18 C 0.9523(4) 0.7353(2) 0.57016(17) 0.0818(9) Uani 1 1 d .
H18 H 0.9988 0.6943 0.5419 0.098 Uiso 1 1 calc R
C19 C 0.8153(3) 0.7242(2) 0.56275(14) 0.0719(7) Uani 1 1 d .
H19 H 0.7677 0.6766 0.5305 0.086 Uiso 1 1 calc R
C20 C 0.6105(2) 0.87107(18) 0.66232(12) 0.0544(6) Uani 1 1 d .
H20 H 0.5302 0.8922 0.6761 0.065 Uiso 1 1 calc R

loop_
_atom_site_aniso_label
_atom_site_aniso_U_11
_atom_site_aniso_U_22
_atom_site_aniso_U_33
_atom_site_aniso_U_23
_atom_site_aniso_U_13
_atom_site_aniso_U_12
Zn1 0.04837(17) 0.06448(19) 0.05610(18) -0.00775(13) -0.00123(12) -0.00112(13)
O1 0.0557(10) 0.0683(11) 0.0659(11) -0.0036(9) 0.0018(8) -0.0026(8)
O2 0.0881(12) 0.0611(10) 0.0522(10) 0.0005(8) -0.0042(9) 0.0122(9)
O3 0.0615(11) 0.0790(13) 0.0853(14) 0.0049(11) -0.0031(9) -0.0109(9)
O4 0.0955(16) 0.134(2) 0.0805(15) 0.0120(14) 0.0016(12) -0.0224(15)
O5 0.0877(15) 0.0856(15) 0.145(2) 0.0040(14) 0.0429(14) -0.0214(13)
O6 0.122(2) 0.1030(19) 0.120(2) -0.0138(16) -0.0143(17) 0.0206(15)
O7 0.0834(15) 0.1194(18) 0.0865(15) 0.0102(13) 0.0003(12) 0.0132(13)
O8 0.134(2) 0.174(3) 0.115(2) 0.080(2) -0.0408(17) -0.0243(19)
N1 0.0498(11) 0.0621(12) 0.0549(12) -0.0098(10) 0.0048(9) 0.0003(9)
N2 0.0528(12) 0.0601(12) 0.0616(13) -0.0080(10) 0.0031(9) 0.0014(9)
N3 0.0626(12) 0.0490(11) 0.0529(11) -0.0013(9) 0.0046(9) 0.0014(9)
N4 0.0484(11) 0.0581(12) 0.0550(12) -0.0010(9) 0.0062(9) 0.0000(9)
N5 0.0549(13) 0.0672(14) 0.0768(16) -0.0109(12) 0.0192(12) -0.0047(11)
N6 0.0797(17) 0.0752(17) 0.0790(18) 0.0252(15) -0.0203(15) -0.0168(14)
C1 0.0524(13) 0.0489(13) 0.0586(14) -0.0148(11) 0.0071(11) -0.0072(10)
C2 0.0519(14) 0.0521(13) 0.0652(15) -0.0147(12) 0.0055(11) -0.0062(11)
C3 0.0537(15) 0.0721(18) 0.091(2) -0.0118(16) 0.0155(14) -0.0061(13)
C4 0.0683(19) 0.083(2) 0.107(3) -0.0027(19) 0.0310(17) -0.0177(16)
C5 0.089(2) 0.0696(18) 0.091(2) 0.0114(16) 0.0233(17) -0.0184(16)
C6 0.0715(17) 0.0540(14) 0.0765(18) -0.0009(13) 0.0074(14) -0.0049(13)
C7 0.0552(15) 0.0678(16) 0.0567(15) -0.0066(12) 0.0060(11) -0.0010(12)
C8 0.0609(15) 0.0662(17) 0.0771(18) -0.0021(13) 0.0015(13) 0.0124(13)
C9 0.0534(14) 0.0776(18) 0.0706(17) 0.0030(14) 0.0035(12) 0.0082(13)
C10 0.0656(16) 0.0601(15) 0.0645(16) 0.0103(13) -0.0083(12) -0.0011(13)
C11 0.093(2) 0.0635(17) 0.0525(15) 0.0073(12) -0.0088(13) 0.0021(14)
C12 0.0839(19) 0.0682(17) 0.0601(16) -0.0104(13) -0.0059(13) 0.0051(15)
C13 0.0799(18) 0.0527(14) 0.0663(16) -0.0086(12) -0.0045(13) -0.0034(13)
C14 0.0716(16) 0.0466(13) 0.0484(13) 0.0110(10) 0.0125(11) 0.0111(11)
C15 0.0572(14) 0.0516(13) 0.0543(14) 0.0126(11) 0.0137(11) 0.0080(11)
C16 0.0592(15) 0.0640(16) 0.0780(18) 0.0206(13) 0.0148(13) 0.0076(12)
C17 0.0653(17) 0.0780(19) 0.097(2) 0.0422(18) 0.0329(16) 0.0248(15)
C18 0.102(2) 0.0673(19) 0.085(2) 0.0213(16) 0.0414(18) 0.0335(18)
C19 0.099(2) 0.0549(15) 0.0645(17) 0.0078(12) 0.0225(15) 0.0205(14)
C20 0.0541(14) 0.0561(14) 0.0530(14) -0.0017(11) 0.0091(11) 0.0004(11)

loop_
_atom_type_symbol
_atom_type_description
_atom_type_scat_dispersion_real
_atom_type_scat_dispersion_imag
_atom_type_scat_source
C C 0.0033 0.0016 'International Tables Vol C Tables 4.2.6.8 and 6.1.1.4'
H H 0.0000 0.0000 'International Tables Vol C Tables 4.2.6.8 and 6.1.1.4'
N N 0.0061 0.0033 'International Tables Vol C Tables 4.2.6.8 and 6.1.1.4'
O O 0.0106 0.0060 'International Tables Vol C Tables 4.2.6.8 and 6.1.1.4'
Zn Zn 0.2839 1.4301 'International Tables Vol C Tables 4.2.6.8 and 6.1.1.4'

loop_
_geom_angle_atom_site_label_1
_geom_angle_atom_site_label_2
_geom_angle_atom_site_label_3
_geom_angle
O3 Zn1 N4 117.57(8)
O3 Zn1 N1 115.62(8)
N4 Zn1 N1 102.68(8)
O3 Zn1 O7 95.22(9)
N4 Zn1 O7 125.77(9)
N1 Zn1 O7 99.46(9)
C10 O1 C9 111.77(19)
C12 O2 C11 112.73(19)
N5 O3 Zn1 114.60(15)
N6 O7 Zn1 107.1(2)
C7 N1 C1 105.3(2)
C7 N1 Zn1 124.97(17)
C1 N1 Zn1 129.34(16)
C7 N2 C2 107.1(2)
C7 N2 C8 125.1(2)
C2 N2 C8 127.7(2)
C20 N3 C14 106.9(2)
C20 N3 C13 125.4(2)
C14 N3 C13 127.7(2)
C20 N4 C15 105.07(19)
C20 N4 Zn1 123.92(16)
C15 N4 Zn1 131.00(15)
O5 N5 O4 123.4(3)
O5 N5 O3 119.2(2)
O4 N5 O3 117.4(2)
O8 N6 O6 119.3(4)
O8 N6 O7 124.2(4)
O6 N6 O7 116.5(2)
C6 C1 C2 120.5(2)
C6 C1 N1 130.9(2)
C2 C1 N1 108.5(2)
N2 C2 C3 131.6(2)
N2 C2 C1 106.0(2)
C3 C2 C1 122.3(3)
C4 C3 C2 116.6(3)
C4 C3 H3 121.7
C2 C3 H3 121.7
C3 C4 C5 121.5(3)
C3 C4 H4 119.2
C5 C4 H4 119.2
C6 C5 C4 122.0(3)
C6 C5 H5 119.0
C4 C5 H5 119.0
C5 C6 C1 117.1(3)
C5 C6 H6 121.5
C1 C6 H6 121.5
N1 C7 N2 113.1(2)
N1 C7 H7 123.4
N2 C7 H7 123.4
N2 C8 C9 111.1(2)
N2 C8 H8A 109.4
C9 C8 H8A 109.4
N2 C8 H8B 109.4
C9 C8 H8B 109.4
H8A C8 H8B 108.0
O1 C9 C8 108.4(2)
O1 C9 H9A 110.0
C8 C9 H9A 110.0
O1 C9 H9B 110.0
C8 C9 H9B 110.0
H9A C9 H9B 108.4
O1 C10 C11 110.8(2)
O1 C10 H10A 109.5
C11 C10 H10A 109.5
O1 C10 H10B 109.5
C11 C10 H10B 109.5
H10A C10 H10B 108.1
O2 C11 C10 109.9(2)
O2 C11 H11A 109.7
C10 C11 H11A 109.7
O2 C11 H11B 109.7
C10 C11 H11B 109.7
H11A C11 H11B 108.2
O2 C12 C13 107.8(2)
O2 C12 H12A 110.1
C13 C12 H12A 110.1
O2 C12 H12B 110.1
C13 C12 H12B 110.1
H12A C12 H12B 108.5
N3 C13 C12 111.9(2)
N3 C13 H13A 109.2
C12 C13 H13A 109.2
N3 C13 H13B 109.2
C12 C13 H13B 109.2
H13A C13 H13B 107.9
N3 C14 C15 106.1(2)
N3 C14 C19 131.8(2)
C15 C14 C19 122.1(3)
C16 C15 C14 121.2(2)
C16 C15 N4 130.2(2)
C14 C15 N4 108.7(2)
C15 C16 C17 116.4(3)
C15 C16 H16 121.8
C17 C16 H16 121.8
C18 C17 C16 121.5(3)
C18 C17 H17 119.2
C16 C17 H17 119.2
C19 C18 C17 122.5(3)
C19 C18 H18 118.7
C17 C18 H18 118.7
C18 C19 C14 116.3(3)
C18 C19 H19 121.9
C14 C19 H19 121.9
N4 C20 N3 113.2(2)
N4 C20 H20 123.4
N3 C20 H20 123.4

loop_
_geom_bond_atom_site_label_1
_geom_bond_atom_site_label_2
_geom_bond_distance
Zn1 O3 1.9792(19)
Zn1 N4 1.9898(19)
Zn1 N1 2.0029(19)
Zn1 O7 2.031(2)
O1 C10 1.413(3)
O1 C9 1.415(3)
O2 C12 1.412(3)
O2 C11 1.419(3)
O3 N5 1.273(3)
O4 N5 1.227(3)
O5 N5 1.210(3)
O6 N6 1.237(3)
O7 N6 1.261(3)
O8 N6 1.188(3)
N1 C7 1.320(3)
N1 C1 1.401(3)
N2 C7 1.339(3)
N2 C2 1.385(3)
N2 C8 1.459(3)
N3 C20 1.338(3)
N3 C14 1.380(3)
N3 C13 1.464(3)
N4 C20 1.321(3)
N4 C15 1.395(3)
C1 C6 1.382(4)
C1 C2 1.393(3)
C2 C3 1.386(3)
C3 C4 1.362(4)
C3 H3 0.9300
C4 C5 1.398(4)
C4 H4 0.9300
C5 C6 1.371(4)
C5 H5 0.9300
C6 H6 0.9300
C7 H7 0.9300
C8 C9 1.498(3)
C8 H8A 0.9700
C8 H8B 0.9700
C9 H9A 0.9700
C9 H9B 0.9700
C10 C11 1.476(4)
C10 H10A 0.9700
C10 H10B 0.9700
C11 H11A 0.9700
C11 H11B 0.9700
C12 C13 1.505(3)
C12 H12A 0.9700
C12 H12B 0.9700
C13 H13A 0.9700
C13 H13B 0.9700
C14 C15 1.390(3)
C14 C19 1.391(3)
C15 C16 1.390(3)
C16 C17 1.390(4)
C16 H16 0.9300
C17 C18 1.388(4)
C17 H17 0.9300
C18 C19 1.364(4)
C18 H18 0.9300
C19 H19 0.9300
C20 H20 0.9300

loop_
_geom_torsion_atom_site_label_1
_geom_torsion_atom_site_label_2
_geom_torsion_atom_site_label_3
_geom_torsion_atom_site_label_4
_geom_torsion
N4 Zn1 O3 N5 61.47(19)
N1 Zn1 O3 N5 -60.20(19)
O7 Zn1 O3 N5 -163.31(18)
O3 Zn1 O7 N6 -82.03(19)
N4 Zn1 O7 N6 47.7(2)
N1 Zn1 O7 N6 160.88(18)
O3 Zn1 N1 C7 53.3(2)
N4 Zn1 N1 C7 -76.1(2)
O7 Zn1 N1 C7 153.8(2)
O3 Zn1 N1 C1 -135.08(18)
N4 Zn1 N1 C1 95.57(19)
O7 Zn1 N1 C1 -34.6(2)
O3 Zn1 N4 C20 -143.86(18)
N1 Zn1 N4 C20 -15.7(2)
O7 Zn1 N4 C20 96.0(2)
O3 Zn1 N4 C15 36.9(2)
N1 Zn1 N4 C15 164.99(19)
O7 Zn1 N4 C15 -83.3(2)
Zn1 O3 N5 O5 178.57(18)
Zn1 O3 N5 O4 0.7(3)
Zn1 O7 N6 O8 174.4(2)
Zn1 O7 N6 O6 -2.5(3)
C7 N1 C1 C6 -177.9(2)
Zn1 N1 C1 C6 9.2(4)
C7 N1 C1 C2 0.0(2)
Zn1 N1 C1 C2 -172.86(15)
C7 N2 C2 C3 177.7(3)
C8 N2 C2 C3 -6.9(4)
C7 N2 C2 C1 0.8(2)
C8 N2 C2 C1 176.2(2)
C6 C1 C2 N2 177.7(2)
N1 C1 C2 N2 -0.5(2)
C6 C1 C2 C3 0.4(4)
N1 C1 C2 C3 -177.8(2)
N2 C2 C3 C4 -176.0(3)
C1 C2 C3 C4 0.5(4)
C2 C3 C4 C5 -0.6(4)
C3 C4 C5 C6 -0.1(5)
C4 C5 C6 C1 1.0(4)
C2 C1 C6 C5 -1.1(4)
N1 C1 C6 C5 176.6(2)
C1 N1 C7 N2 0.5(3)
Zn1 N1 C7 N2 173.81(15)
C2 N2 C7 N1 -0.9(3)
C8 N2 C7 N1 -176.3(2)
C7 N2 C8 C9 98.4(3)
C2 N2 C8 C9 -76.1(3)
C10 O1 C9 C8 176.7(2)
N2 C8 C9 O1 -60.6(3)
C9 O1 C10 C11 -173.3(2)
C12 O2 C11 C10 166.1(2)
O1 C10 C11 O2 69.0(3)
C11 O2 C12 C13 176.9(2)
C20 N3 C13 C12 77.1(3)
C14 N3 C13 C12 -102.9(3)
O2 C12 C13 N3 -67.7(3)
C20 N3 C14 C15 0.2(2)
C13 N3 C14 C15 -179.8(2)
C20 N3 C14 C19 -179.9(2)
C13 N3 C14 C19 0.1(4)
N3 C14 C15 C16 179.8(2)
C19 C14 C15 C16 -0.1(3)
N3 C14 C15 N4 0.0(2)
C19 C14 C15 N4 -179.9(2)
C20 N4 C15 C16 -180.0(2)
Zn1 N4 C15 C16 -0.6(4)
C20 N4 C15 C14 -0.2(2)
Zn1 N4 C15 C14 179.17(15)
C14 C15 C16 C17 0.6(3)
N4 C15 C16 C17 -179.6(2)
C15 C16 C17 C18 -0.7(4)
C16 C17 C18 C19 0.2(4)
C17 C18 C19 C14 0.4(4)
N3 C14 C19 C18 179.7(2)
C15 C14 C19 C18 -0.4(3)
C15 N4 C20 N3 0.4(3)
Zn1 N4 C20 N3 -179.08(14)
C14 N3 C20 N4 -0.4(3)
C13 N3 C20 N4 179.6(2)
